data_2311677
loop_
_publ_author_name
'Carletta, Andrea'
'Tilborg, Ana\"elle'
'Moineaux, Laurence'
'de Ruyck, J\'er\^ome'
'Basile, Livia'
'Salerno, Loredana'
'Romeo, Giuseppe'
'Wouters, Johan'
'Guccione, Salvatore'

_publ_section_title
;
 How does binding of imidazole-based inhibitors to heme oxygenase-1
 influence their conformation? Insights combining crystal structures and
 molecular modelling.
;
_journal_coeditor_code LO5002
_journal_issue 'Pt 4'
_journal_name_full 'Acta crystallographica Section B, Structural science, crystal engineering and materials'
_journal_page_first 447
_journal_page_last 454
_journal_paper_doi 10.1107/S2052520615010410
_journal_volume 71
_journal_year 2015
_chemical_formula_moiety 'C11 H11 N2 O, Cl, H2 O'
_chemical_formula_sum 'C11 H13 Cl N2 O2'
_chemical_formula_weight 240.68
_space_group_IT_number 61
_space_group_name_Hall '-P 2bc 2ac'
_space_group_name_H-M_alt 'P c a b'
_symmetry_cell_setting orthorhombic
_symmetry_space_group_name_H-M 'P c a b'
_atom_sites_solution_hydrogens geom
_atom_sites_solution_primary direct
_atom_sites_solution_secondary difmap
_audit_creation_method SHELXL-97
_cell_angle_alpha 90.00
_cell_angle_beta 90.00
_cell_angle_gamma 90.00
_cell_formula_units_Z 8
_cell_length_a 5.1830(6)
_cell_length_b 16.808(7)
_cell_length_c 27.247(3)
_cell_measurement_reflns_used 895
_cell_measurement_temperature 293(2)
_cell_measurement_theta_max 21.2700
_cell_measurement_theta_min 4.1600
_cell_volume 2373.6(11)
_computing_cell_refinement
;
CrysAlisPro, Agilent Technologies,
Version 1.171.36.28 (release 01-02-2013 CrysAlis171 .NET)
(compiled Feb  1 2013,16:14:44)
;
_computing_data_collection
;
CrysAlisPro, Agilent Technologies,
Version 1.171.36.28 (release 01-02-2013 CrysAlis171 .NET)
(compiled Feb  1 2013,16:14:44)
;
_computing_data_reduction
;
CrysAlisPro, Agilent Technologies,
Version 1.171.36.28 (release 01-02-2013 CrysAlis171 .NET)
(compiled Feb  1 2013,16:14:44)
;
_computing_structure_refinement 'SHELXL-97 (Sheldrick, 1997)'
_diffrn_ambient_temperature 293(2)
_diffrn_detector_area_resol_mean 10.3712
_diffrn_measured_fraction_theta_full 0.9903
_diffrn_measured_fraction_theta_max 0.7682
_diffrn_measurement_device_type 'Xcalibur, Ruby, Gemini ultra'
_diffrn_measurement_method '\w scans'
_diffrn_radiation_monochromator graphite
_diffrn_radiation_source 'fine-focus sealed tube'
_diffrn_radiation_type MoK\a
_diffrn_radiation_wavelength 0.71073
_diffrn_reflns_av_R_equivalents 0.0762
_diffrn_reflns_av_sigmaI/netI 0.0746
_diffrn_reflns_limit_h_max 6
_diffrn_reflns_limit_h_min -5
_diffrn_reflns_limit_k_max 12
_diffrn_reflns_limit_k_min -19
_diffrn_reflns_limit_l_max 32
_diffrn_reflns_limit_l_min -28
_diffrn_reflns_number 6343
_diffrn_reflns_theta_full 25.99
_diffrn_reflns_theta_max 24.99
_diffrn_reflns_theta_min 3.85
_exptl_absorpt_coefficient_mu 0.309
_exptl_absorpt_correction_T_max 0.985
_exptl_absorpt_correction_T_min 0.946
_exptl_absorpt_correction_type multi-scan
_exptl_absorpt_process_details
;
CrysAlisPro, Agilent Technologies,
Version 1.171.36.28 (release 01-02-2013 CrysAlis171 .NET)
(compiled Feb  1 2013,16:14:44)
Empirical absorption correction using spherical harmonics,
 implemented in SCALE3 ABSPACK scaling algorithm.
;
_exptl_crystal_colour colourless
_exptl_crystal_density_diffrn 1.347
_exptl_crystal_density_method 'not measured'
_exptl_crystal_description needle-like
_exptl_crystal_F_000 1008
_exptl_crystal_size_max 0.35
_exptl_crystal_size_mid 0.15
_exptl_crystal_size_min 0.05
_refine_diff_density_max 0.187
_refine_diff_density_min -0.160
_refine_ls_extinction_method none
_refine_ls_goodness_of_fit_ref 1.083
_refine_ls_hydrogen_treatment mixed
_refine_ls_matrix_type full
_refine_ls_number_parameters 153
_refine_ls_number_reflns 1986
_refine_ls_number_restraints 3
_refine_ls_restrained_S_all 1.083
_refine_ls_R_factor_all 0.1065
_refine_ls_R_factor_gt 0.0613
_refine_ls_shift/su_max 0.000
_refine_ls_shift/su_mean 0.000
_refine_ls_structure_factor_coef Fsqd
_refine_ls_weighting_details 'calc w=1/[\s^2^(Fo^2^)+(0.0287P)^2^+0.0000P] where P=(Fo^2^+2Fc^2^)/3'
_refine_ls_weighting_scheme calc
_refine_ls_wR_factor_gt 0.0975
_refine_ls_wR_factor_ref 0.1099
_reflns_number_gt 1332
_reflns_number_total 2083
_reflns_threshold_expression >2sigma(I)
_cod_data_source_file lo5002sup1.cif
_cod_data_source_block 1aHClH2O
_cod_original_cell_volume 2373.7(11)
_cod_original_sg_symbol_H-M Pcab
_cod_database_code 2311677

loop_
_symmetry_equiv_pos_as_xyz
'x, y, z'
'-x, -y+1/2, z+1/2'
'x+1/2, -y, -z+1/2'
'-x+1/2, y+1/2, -z'
'-x, -y, -z'
'x, y-1/2, -z-1/2'
'-x-1/2, y, z-1/2'
'x-1/2, -y-1/2, z'

loop_
_atom_site_type_symbol
_atom_site_label
_atom_site_fract_x
_atom_site_fract_y
_atom_site_fract_z
_atom_site_U_iso_or_equiv
_atom_site_adp_type
_atom_site_calc_flag
_atom_site_refinement_flags
_atom_site_occupancy
_atom_site_symmetry_multiplicity
O O1 0.8942(4) 0.18538(15) 0.11090(7) 0.0541(7) Uani d . 1 1
N N1 0.5206(4) 0.11706(18) 0.05702(9) 0.0463(7) Uani d . 1 1
C C5 0.7475(5) 0.1448(2) 0.13474(10) 0.0374(8) Uani d . 1 1
C C11 0.6126(5) 0.0862(2) 0.21558(11) 0.0462(9) Uani d . 1 1
H H11 0.4779 0.0596 0.2001 0.055 Uiso calc R 1 1
C C7 0.9792(5) 0.1712(2) 0.21171(11) 0.0455(9) Uani d . 1 1
H H7 1.0937 0.2021 0.1936 0.055 Uiso calc R 1 1
C C10 0.6457(6) 0.0788(2) 0.26558(12) 0.0553(10) Uani d . 1 1
H H10 0.5335 0.0473 0.2838 0.066 Uiso calc R 1 1
C C6 0.7787(5) 0.13299(19) 0.18821(10) 0.0342(7) Uani d . 1 1
C C4 0.5233(5) 0.1041(2) 0.10980(10) 0.0483(9) Uani d . 1 1
H H4B 0.5323 0.0474 0.1162 0.058 Uiso calc R 1 1
H H4A 0.3634 0.1238 0.1237 0.058 Uiso calc R 1 1
C C9 0.8433(6) 0.1178(3) 0.28833(12) 0.0552(10) Uani d . 1 1
H H9 0.8642 0.1130 0.3221 0.066 Uiso calc R 1 1
C C8 1.0118(6) 0.1642(2) 0.26184(12) 0.0531(9) Uani d . 1 1
H H8 1.1463 0.1905 0.2775 0.064 Uiso calc R 1 1
C C2 0.3604(6) 0.1671(2) 0.03172(12) 0.0560(11) Uani d . 1 1
H H2 0.2292 0.1981 0.0450 0.067 Uiso calc R 1 1
N N2 0.6292(5) 0.1116(2) -0.01854(10) 0.0575(8) Uani d . 1 1
H H2N 0.7089 0.0989 -0.0451 0.069 Uiso calc R 1 1
C C3 0.4269(6) 0.1632(3) -0.01550(13) 0.0591(10) Uani d . 1 1
H H3 0.3501 0.1904 -0.0414 0.071 Uiso calc R 1 1
C C1 0.6837(6) 0.0841(2) 0.02569(12) 0.0563(11) Uani d . 1 1
H H1 0.8135 0.0480 0.0334 0.068 Uiso calc R 1 1
Cl Cl1 0.96604(15) 0.03832(6) -0.09885(3) 0.0548(3) Uani d . 1 1
O O2 0.1390(6) 0.2143(2) 0.87505(12) 0.0786(9) Uani d D 1 1
H H2O -0.004(4) 0.2391(19) 0.873(2) 0.15(3) Uiso d D 1 1
H H2P 0.101(7) 0.1656(6) 0.8792(19) 0.13(2) Uiso d D 1 1

loop_
_atom_site_aniso_label
_atom_site_aniso_U_11
_atom_site_aniso_U_22
_atom_site_aniso_U_33
_atom_site_aniso_U_12
_atom_site_aniso_U_13
_atom_site_aniso_U_23
O1 0.0528(12) 0.063(2) 0.0463(13) -0.0127(12) 0.0053(11) 0.0107(12)
N1 0.0432(14) 0.056(2) 0.0394(15) -0.0027(14) -0.0009(13) -0.0011(15)
C5 0.0354(16) 0.037(2) 0.0399(18) 0.0049(15) 0.0026(15) -0.0040(17)
C11 0.0490(18) 0.044(3) 0.046(2) -0.0082(17) 0.0010(15) 0.0044(17)
C7 0.0446(17) 0.044(2) 0.047(2) -0.0029(16) 0.0051(15) 0.0012(17)
C10 0.058(2) 0.063(3) 0.044(2) -0.0015(19) 0.0072(18) 0.0137(19)
C6 0.0339(15) 0.026(2) 0.0423(17) 0.0025(14) 0.0033(14) -0.0006(15)
C4 0.0491(18) 0.059(3) 0.0364(18) -0.0079(18) 0.0033(14) 0.0018(17)
C9 0.066(2) 0.062(3) 0.0368(18) 0.014(2) 0.0001(18) 0.0009(19)
C8 0.0538(19) 0.055(3) 0.051(2) -0.0039(19) -0.0049(18) -0.0069(19)
C2 0.0536(19) 0.069(3) 0.045(2) 0.014(2) -0.0051(17) -0.004(2)
N2 0.0719(18) 0.065(3) 0.0360(16) 0.0002(18) 0.0061(14) -0.0077(16)
C3 0.068(2) 0.061(3) 0.049(2) 0.012(2) -0.0121(18) 0.000(2)
C1 0.059(2) 0.068(3) 0.042(2) 0.0138(19) -0.0019(18) -0.005(2)
Cl1 0.0702(5) 0.0481(6) 0.0459(5) 0.0082(5) 0.0014(4) 0.0022(5)
O2 0.0796(18) 0.059(3) 0.097(2) -0.0085(18) -0.0066(16) 0.0090(19)

loop_
_atom_type_symbol
_atom_type_description
_atom_type_scat_dispersion_real
_atom_type_scat_dispersion_imag
_atom_type_scat_source
C C 0.0033 0.0016 'International Tables Vol C Tables 4.2.6.8 and 6.1.1.4'
H H 0.0000 0.0000 'International Tables Vol C Tables 4.2.6.8 and 6.1.1.4'
N N 0.0061 0.0033 'International Tables Vol C Tables 4.2.6.8 and 6.1.1.4'
O O 0.0106 0.0060 'International Tables Vol C Tables 4.2.6.8 and 6.1.1.4'
Cl Cl 0.1484 0.1585 'International Tables Vol C Tables 4.2.6.8 and 6.1.1.4'

loop_
_geom_angle_atom_site_label_1
_geom_angle_atom_site_label_2
_geom_angle_atom_site_label_3
_geom_angle
C1 N1 C2 108.7(3)
C1 N1 C4 124.6(3)
C2 N1 C4 126.6(3)
O1 C5 C6 122.4(3)
O1 C5 C4 119.8(3)
C6 C5 C4 117.8(3)
C10 C11 C6 120.4(3)
C10 C11 H11 119.8
C6 C11 H11 119.8
C6 C7 C8 120.7(3)
C6 C7 H7 119.6
C8 C7 H7 119.6
C9 C10 C11 119.9(3)
C9 C10 H10 120.0
C11 C10 H10 120.0
C7 C6 C11 118.9(3)
C7 C6 C5 118.5(3)
C11 C6 C5 122.6(3)
N1 C4 C5 112.6(2)
N1 C4 H4B 109.1
C5 C4 H4B 109.1
N1 C4 H4A 109.1
C5 C4 H4A 109.1
H4B C4 H4A 107.8
C10 C9 C8 120.7(3)
C10 C9 H9 119.7
C8 C9 H9 119.7
C9 C8 C7 119.4(3)
C9 C8 H8 120.3
C7 C8 H8 120.3
C3 C2 N1 107.4(3)
C3 C2 H2 126.3
N1 C2 H2 126.3
C1 N2 C3 109.4(3)
C1 N2 H2N 125.3
C3 N2 H2N 125.3
C2 C3 N2 106.8(3)
C2 C3 H3 126.6
N2 C3 H3 126.6
N2 C1 N1 107.8(3)
N2 C1 H1 126.1
N1 C1 H1 126.1
H2O O2 H2P 106.24(19)

loop_
_geom_bond_atom_site_label_1
_geom_bond_atom_site_label_2
_geom_bond_distance
O1 C5 1.211(3)
N1 C1 1.323(4)
N1 C2 1.368(4)
N1 C4 1.455(4)
C5 C6 1.479(4)
C5 C4 1.510(4)
C11 C10 1.379(4)
C11 C6 1.384(4)
C11 H11 0.9300
C7 C6 1.380(4)
C7 C8 1.381(4)
C7 H7 0.9300
C10 C9 1.365(4)
C10 H10 0.9300
C4 H4B 0.9700
C4 H4A 0.9700
C9 C8 1.375(5)
C9 H9 0.9300
C8 H8 0.9300
C2 C3 1.334(4)
C2 H2 0.9300
N2 C1 1.321(4)
N2 C3 1.363(4)
N2 H2N 0.8600
C3 H3 0.9300
C1 H1 0.9300
O2 H2O 0.8500(11)
O2 H2P 0.8501(13)

loop_
_geom_torsion_atom_site_label_1
_geom_torsion_atom_site_label_2
_geom_torsion_atom_site_label_3
_geom_torsion_atom_site_label_4
_geom_torsion
C6 C11 C10 C9 0.0(5)
C8 C7 C6 C11 -1.1(5)
C8 C7 C6 C5 177.9(3)
C10 C11 C6 C7 0.8(5)
C10 C11 C6 C5 -178.2(3)
O1 C5 C6 C7 1.5(5)
C4 C5 C6 C7 -178.6(3)
O1 C5 C6 C11 -179.5(3)
C4 C5 C6 C11 0.4(4)
C1 N1 C4 C5 72.4(4)
C2 N1 C4 C5 -104.5(4)
O1 C5 C4 N1 2.7(4)
C6 C5 C4 N1 -177.2(3)
C11 C10 C9 C8 -0.4(6)
C10 C9 C8 C7 0.2(6)
C6 C7 C8 C9 0.6(5)
C1 N1 C2 C3 0.7(4)
C4 N1 C2 C3 178.0(3)
N1 C2 C3 N2 -0.7(4)
C1 N2 C3 C2 0.5(4)
C3 N2 C1 N1 -0.1(4)
C2 N1 C1 N2 -0.4(4)
C4 N1 C1 N2 -177.8(3)
